data_1508548
loop_
_publ_author_name
'Buchard, Antoine'
'Jutz, Fabian'
'Kember, Michael R.'
'White, Andrew J. P.'
'Rzepa, Henry S.'
'Williams, Charlotte K.'

_publ_section_title
;
 Experimental and Computational Investigation of the Mechanism of Carbon
 Dioxide/Cyclohexene Oxide Copolymerization Using a Dizinc Catalyst
;
_journal_issue 17
_journal_name_full Macromolecules
_journal_page_first 6781
_journal_paper_doi 10.1021/ma300803b
_journal_volume 45
_journal_year 2012
_chemical_formula_moiety 'C44 H74 N4 O7 Zn2, 3.25(C4 H8 O)'
_chemical_formula_sum 'C57 H100 N4 O10.25 Zn2'
_chemical_formula_weight 1136.15
_chemical_name_systematic
; 
 ? 
;
_space_group_IT_number 81
_symmetry_cell_setting tetragonal
_symmetry_space_group_name_Hall 'P -4'
_symmetry_space_group_name_H-M 'P -4'
_atom_sites_solution_hydrogens geom
_atom_sites_solution_primary direct
_atom_sites_solution_secondary difmap
_audit_creation_method SHELXL-97
_cell_angle_alpha 90.00
_cell_angle_beta 90.00
_cell_angle_gamma 90.00
_cell_formula_units_Z 8
_cell_length_a 32.15167(18)
_cell_length_b 32.15167(18)
_cell_length_c 12.28484(10)
_cell_measurement_reflns_used 39216
_cell_measurement_temperature 173
_cell_measurement_theta_max 72.3825
_cell_measurement_theta_min 1.9416
_cell_volume 12699.21(14)
_computing_cell_refinement 'CrysAlis RED, Oxford Diffraction Ltd'
_computing_data_collection 'CrysAlis CCD, Oxford Diffraction Ltd'
_computing_data_reduction 'CrysAlis RED, Oxford Diffraction Ltd'
_computing_molecular_graphics 'Bruker SHELXTL'
_computing_publication_material 'Bruker SHELXTL'
_computing_structure_refinement 'SHELXL-97 (Sheldrick, 1997)'
_computing_structure_solution 'SHELXS-97 (Sheldrick, 1990)'
_diffrn_ambient_temperature 173
_diffrn_detector_area_resol_mean 8.2556
_diffrn_measured_fraction_theta_full 0.994
_diffrn_measured_fraction_theta_max 0.994
_diffrn_measurement_device_type 'OD Xcalibur PX Ultra'
_diffrn_measurement_method 'omega scans'
_diffrn_radiation_monochromator graphite
_diffrn_radiation_source 'Enhance Ultra (Cu) X-ray Source'
_diffrn_radiation_type CuK\a
_diffrn_radiation_wavelength 1.54184
_diffrn_reflns_av_R_equivalents 0.0498
_diffrn_reflns_av_sigmaI/netI 0.0356
_diffrn_reflns_limit_h_max 37
_diffrn_reflns_limit_h_min -39
_diffrn_reflns_limit_k_max 39
_diffrn_reflns_limit_k_min -39
_diffrn_reflns_limit_l_max 15
_diffrn_reflns_limit_l_min -11
_diffrn_reflns_number 99414
_diffrn_reflns_theta_full 72.53
_diffrn_reflns_theta_max 72.53
_diffrn_reflns_theta_min 1.94
_diffrn_standards_number 0
_exptl_absorpt_coefficient_mu 1.359
_exptl_absorpt_correction_T_max 0.902
_exptl_absorpt_correction_T_min 0.794
_exptl_absorpt_correction_type analytical
_exptl_absorpt_process_details
; 
CrysAlisPro, Agilent Technologies, 
Version 1.171.35.11 (release 16-05-2011 CrysAlis171 .NET) 
(compiled May 16 2011,17:55:39) 
Analytical numeric absorption correction using a multifaceted crystal 
model based on expressions derived by R.C. Clark & J.S. Reid. 
(Clark, R. C. & Reid, J. S. (1995). Acta Cryst. A51, 887-897) 
;
_exptl_crystal_colour Colourless
_exptl_crystal_density_diffrn 1.188
_exptl_crystal_density_method 'not measured'
_exptl_crystal_description blocks
_exptl_crystal_F_000 4896
_exptl_crystal_size_max 0.26
_exptl_crystal_size_mid 0.19
_exptl_crystal_size_min 0.10
_platon_squeeze_details
;
 SQUEEZE suggested 1025 e/cell = 256.3 e/asu = 128.1 e/Zn2
 The solvents used were hexane and thf.
 Before SQUEEZE the solvent looked most like thf (C4H8O) = 40e.
 3.25thf = 130e so this was used as the solvent present.
 
 The N-H protons were not located and so were added in idealised
 positions. The H2O protons were not included, so the asu is 4H low
 
 Thus asu is low by 6.5(C4H8O) + 4H = C26 H56 O6.5, and the
 UNIT low by C104 H224 O26,
 i.e. C352 H576 N32 O56 Zn16
;
_refine_diff_density_max 1.080
_refine_diff_density_min -0.401
_refine_diff_density_rms 0.063
_refine_ls_abs_structure_details 'Flack H D (1983), Acta Cryst. A39, 876-881, 11522 Friedel pairs'
_refine_ls_abs_structure_Flack 0.48(2)
_refine_ls_extinction_method none
_refine_ls_goodness_of_fit_ref 1.053
_refine_ls_hydrogen_treatment constr
_refine_ls_matrix_type full
_refine_ls_number_parameters 1147
_refine_ls_number_reflns 24669
_refine_ls_number_restraints 928
_refine_ls_restrained_S_all 1.062
_refine_ls_R_factor_all 0.0645
_refine_ls_R_factor_gt 0.0570
_refine_ls_shift/su_max 0.003
_refine_ls_shift/su_mean 0.000
_refine_ls_structure_factor_coef Fsqd
_refine_ls_weighting_details 'calc w=1/[\s^2^(Fo^2^)+(0.0891P)^2^+7.0655P] where P=(Fo^2^+2Fc^2^)/3'
_refine_ls_weighting_scheme calc
_refine_ls_wR_factor_gt 0.1494
_refine_ls_wR_factor_ref 0.1564
_reflns_number_gt 21479
_reflns_number_total 24669
_reflns_threshold_expression >2sigma(I)
_cod_data_source_file ma300803b_si_004.cif
_cod_data_source_block 3
_cod_depositor_comments
;
The following automatic conversions were performed:

'_symmetry_cell_setting' value 'Tetragonal' changed to 'tetragonal'
according to /home/saulius/struct/CIF-dictionaries/cif_core.dic
dictionary named 'cif_core.dic' version 2.4.2 from 2011-04-26.

Automatic conversion script
Id: cif_fix_values 1891 2012-01-12 08:04:46Z andrius 
;
_cod_original_cell_volume 12699.20(16)
_cod_original_sg_symbol_H-M P-4
_cod_database_code 1508548

loop_
_symmetry_equiv_pos_as_xyz
'x, y, z'
'-x, -y, z'
'y, -x, -z'
'-y, x, -z'

loop_
_atom_site_label
_atom_site_type_symbol
_atom_site_fract_x
_atom_site_fract_y
_atom_site_fract_z
_atom_site_U_iso_or_equiv
_atom_site_adp_type
_atom_site_occupancy
_atom_site_symmetry_multiplicity
_atom_site_calc_flag
_atom_site_refinement_flags
_atom_site_disorder_assembly
_atom_site_disorder_group
Zn1A Zn 0.817473(17) 0.521286(15) 0.48638(4) 0.04035(12) Uani 1 1 d . . .
Zn2A Zn 0.804537(17) 0.568975(16) 0.27634(4) 0.04287(13) Uani 1 1 d . . .
O1A O 0.80981(9) 0.50748(9) 0.3209(2) 0.0448(6) Uani 1 1 d . . .
C1A C 0.78764(12) 0.47508(12) 0.2829(3) 0.0399(8) Uani 1 1 d . . .
C2A C 0.78350(14) 0.43840(13) 0.3440(4) 0.0477(9) Uani 1 1 d . . .
C3A C 0.80886(15) 0.43101(13) 0.4448(3) 0.0472(9) Uani 1 1 d . . .
H3AA H 0.8036 0.4024 0.4709 0.057 Uiso 1 1 calc R . .
H3AB H 0.8387 0.4330 0.4257 0.057 Uiso 1 1 calc R . .
N4A N 0.80016(11) 0.46007(10) 0.5336(3) 0.0431(7) Uani 1 1 d . . .
H4A H 0.7724 0.4602 0.5435 0.052 Uiso 1 1 calc R . .
C5A C 0.81878(16) 0.44479(14) 0.6344(4) 0.0532(11) Uani 1 1 d . . .
H5AA H 0.8491 0.4417 0.6230 0.064 Uiso 1 1 calc R . .
H5AB H 0.8074 0.4168 0.6500 0.064 Uiso 1 1 calc R . .
C6A C 0.81169(16) 0.47270(15) 0.7352(4) 0.0557(11) Uani 1 1 d . . .
C7A C 0.83933(17) 0.51144(15) 0.7318(4) 0.0591(12) Uani 1 1 d . . .
H7AA H 0.8391 0.5246 0.8047 0.071 Uiso 1 1 calc R . .
H7AB H 0.8683 0.5027 0.7165 0.071 Uiso 1 1 calc R . .
N8A N 0.82686(11) 0.54293(11) 0.6499(3) 0.0435(7) Uani 1 1 d . . .
H8A H 0.8023 0.5532 0.6722 0.052 Uiso 1 1 calc R . .
C9A C 0.85643(15) 0.57824(13) 0.6503(4) 0.0495(10) Uani 1 1 d . . .
H9AA H 0.8826 0.5693 0.6147 0.059 Uiso 1 1 calc R . .
H9AB H 0.8631 0.5854 0.7267 0.059 Uiso 1 1 calc R . .
C10A C 0.84056(13) 0.61621(13) 0.5940(4) 0.0453(9) Uani 1 1 d . . .
C11A C 0.83212(12) 0.61579(12) 0.4804(4) 0.0412(8) Uani 1 1 d . . .
O11A O 0.83397(9) 0.58031(8) 0.4249(2) 0.0425(6) Uani 1 1 d . . .
C12A C 0.82547(13) 0.65392(13) 0.4311(4) 0.0459(9) Uani 1 1 d . . .
C13A C 0.82560(17) 0.65738(13) 0.3062(4) 0.0554(11) Uani 1 1 d . . .
H13A H 0.8229 0.6871 0.2861 0.066 Uiso 1 1 calc R . .
H13B H 0.8529 0.6476 0.2788 0.066 Uiso 1 1 calc R . .
N14A N 0.79273(12) 0.63394(11) 0.2510(3) 0.0502(8) Uani 1 1 d . . .
H14A H 0.7686 0.6400 0.2846 0.060 Uiso 1 1 calc R . .
C15A C 0.78937(18) 0.64861(15) 0.1386(4) 0.0594(12) Uani 1 1 d . . .
H15A H 0.8167 0.6451 0.1027 0.071 Uiso 1 1 calc R . .
H15B H 0.7830 0.6787 0.1397 0.071 Uiso 1 1 calc R . .
C16A C 0.75630(19) 0.62645(16) 0.0697(4) 0.0653(13) Uani 1 1 d . . .
C17A C 0.76904(18) 0.58202(14) 0.0439(3) 0.0570(12) Uani 1 1 d . . .
H17A H 0.7507 0.5713 -0.0144 0.068 Uiso 1 1 calc R . .
H17B H 0.7978 0.5823 0.0149 0.068 Uiso 1 1 calc R . .
N18A N 0.76743(13) 0.55293(11) 0.1368(3) 0.0480(8) Uani 1 1 d . . .
H18A H 0.7408 0.5510 0.1586 0.058 Uiso 1 1 calc R . .
C19A C 0.78070(16) 0.51155(14) 0.1001(3) 0.0509(10) Uani 1 1 d . . .
H19A H 0.8112 0.5119 0.0885 0.061 Uiso 1 1 calc R . .
H19B H 0.7674 0.5055 0.0293 0.061 Uiso 1 1 calc R . .
C20A C 0.77015(15) 0.47730(13) 0.1789(4) 0.0479(9) Uani 1 1 d . . .
C21A C 0.74481(15) 0.44476(14) 0.1432(4) 0.0563(11) Uani 1 1 d . A .
H21A H 0.7323 0.4471 0.0734 0.068 Uiso 1 1 calc R . .
C22A C 0.73676(15) 0.40879(14) 0.2042(4) 0.0551(10) Uani 1 1 d D . .
C23A C 0.75771(15) 0.40674(14) 0.3030(4) 0.0537(10) Uani 1 1 d . A .
H23A H 0.7544 0.3823 0.3457 0.064 Uiso 1 1 calc R . .
C24A C 0.7100(2) 0.3725(2) 0.1627(7) 0.0640(19) Uani 0.751(8) 1 d PDU A 1
C25A C 0.7336(3) 0.3492(3) 0.0789(9) 0.110(3) Uani 0.751(8) 1 d PDU A 1
H25A H 0.7397 0.3676 0.0174 0.166 Uiso 0.751(8) 1 calc PR A 1
H25B H 0.7170 0.3256 0.0536 0.166 Uiso 0.751(8) 1 calc PR A 1
H25C H 0.7597 0.3391 0.1103 0.166 Uiso 0.751(8) 1 calc PR A 1
C26A C 0.6700(3) 0.3886(3) 0.1205(10) 0.106(3) Uani 0.751(8) 1 d PDU A 1
H26A H 0.6541 0.4012 0.1802 0.160 Uiso 0.751(8) 1 calc PR A 1
H26B H 0.6539 0.3656 0.0890 0.160 Uiso 0.751(8) 1 calc PR A 1
H26C H 0.6753 0.4096 0.0643 0.160 Uiso 0.751(8) 1 calc PR A 1
C27A C 0.6997(3) 0.3414(3) 0.2497(7) 0.091(3) Uani 0.751(8) 1 d PDU A 1
H27A H 0.6844 0.3552 0.3085 0.137 Uiso 0.751(8) 1 calc PR A 1
H27B H 0.7254 0.3294 0.2788 0.137 Uiso 0.751(8) 1 calc PR A 1
H27C H 0.6824 0.3192 0.2187 0.137 Uiso 0.751(8) 1 calc PR A 1
C24' C 0.7068(6) 0.3767(6) 0.1539(18) 0.083(5) Uiso 0.249(8) 1 d PDU A 2
C25' C 0.7252(9) 0.3343(8) 0.161(2) 0.103(5) Uiso 0.249(8) 1 d PDU A 2
H25D H 0.7487 0.3321 0.1107 0.154 Uiso 0.249(8) 1 calc PR A 2
H25E H 0.7041 0.3135 0.1425 0.154 Uiso 0.249(8) 1 calc PR A 2
H25F H 0.7351 0.3294 0.2358 0.154 Uiso 0.249(8) 1 calc PR A 2
C26' C 0.6939(8) 0.3837(8) 0.0376(17) 0.080(5) Uiso 0.249(8) 1 d PDU A 2
H26D H 0.6728 0.4057 0.0345 0.119 Uiso 0.249(8) 1 calc PR A 2
H26E H 0.6824 0.3579 0.0077 0.119 Uiso 0.249(8) 1 calc PR A 2
H26F H 0.7182 0.3921 -0.0053 0.119 Uiso 0.249(8) 1 calc PR A 2
C27' C 0.6667(8) 0.3756(9) 0.217(2) 0.099(5) Uiso 0.249(8) 1 d PDU A 2
H27D H 0.6552 0.4038 0.2221 0.148 Uiso 0.249(8) 1 calc PR A 2
H27E H 0.6720 0.3648 0.2903 0.148 Uiso 0.249(8) 1 calc PR A 2
H27F H 0.6467 0.3575 0.1797 0.148 Uiso 0.249(8) 1 calc PR A 2
C28A C 0.76620(16) 0.48266(19) 0.7495(4) 0.0655(13) Uani 1 1 d . . .
H28A H 0.7566 0.4995 0.6880 0.098 Uiso 1 1 calc R . .
H28B H 0.7623 0.4982 0.8174 0.098 Uiso 1 1 calc R . .
H28C H 0.7502 0.4567 0.7526 0.098 Uiso 1 1 calc R . .
C29A C 0.8272(2) 0.44684(17) 0.8335(4) 0.0715(16) Uani 1 1 d . . .
H29A H 0.8106 0.4214 0.8399 0.107 Uiso 1 1 calc R . .
H29B H 0.8245 0.4633 0.9002 0.107 Uiso 1 1 calc R . .
H29C H 0.8565 0.4394 0.8225 0.107 Uiso 1 1 calc R . .
C30A C 0.83610(14) 0.65302(13) 0.6518(4) 0.0476(9) Uani 1 1 d . B .
H30A H 0.8405 0.6524 0.7283 0.057 Uiso 1 1 calc R . .
C31A C 0.82551(15) 0.69092(14) 0.6036(4) 0.0521(10) Uani 1 1 d D . .
C32A C 0.82132(12) 0.69063(11) 0.4916(4) 0.0431(8) Uani 1 1 d . B .
H32A H 0.8155 0.7159 0.4548 0.052 Uiso 1 1 calc R . .
C33A C 0.8231(3) 0.7325(2) 0.6655(6) 0.0563(19) Uani 0.684(9) 1 d PDU B 1
C34A C 0.7802(3) 0.7512(3) 0.6442(8) 0.085(3) Uani 0.684(9) 1 d PDU B 1
H34A H 0.7761 0.7545 0.5656 0.127 Uiso 0.684(9) 1 calc PR B 1
H34B H 0.7782 0.7785 0.6797 0.127 Uiso 0.684(9) 1 calc PR B 1
H34C H 0.7587 0.7327 0.6735 0.127 Uiso 0.684(9) 1 calc PR B 1
C35A C 0.8296(3) 0.7274(3) 0.7869(6) 0.074(2) Uani 0.684(9) 1 d PDU B 1
H35A H 0.8572 0.7155 0.8002 0.111 Uiso 0.684(9) 1 calc PR B 1
H35B H 0.8083 0.7087 0.8163 0.111 Uiso 0.684(9) 1 calc PR B 1
H35C H 0.8275 0.7545 0.8226 0.111 Uiso 0.684(9) 1 calc PR B 1
C36A C 0.8552(3) 0.7637(2) 0.6213(7) 0.069(2) Uani 0.684(9) 1 d PDU B 1
H36A H 0.8833 0.7526 0.6323 0.104 Uiso 0.684(9) 1 calc PR B 1
H36B H 0.8524 0.7902 0.6599 0.104 Uiso 0.684(9) 1 calc PR B 1
H36C H 0.8504 0.7681 0.5433 0.104 Uiso 0.684(9) 1 calc PR B 1
C33' C 0.8140(5) 0.7284(5) 0.6746(13) 0.059(4) Uiso 0.316(9) 1 d PDU B 2
C34' C 0.7698(4) 0.7235(5) 0.7175(15) 0.072(4) Uiso 0.316(9) 1 d PDU B 2
H34D H 0.7680 0.6981 0.7615 0.108 Uiso 0.316(9) 1 calc PR B 2
H34E H 0.7504 0.7216 0.6562 0.108 Uiso 0.316(9) 1 calc PR B 2
H34F H 0.7626 0.7476 0.7626 0.108 Uiso 0.316(9) 1 calc PR B 2
C35' C 0.8443(5) 0.7333(8) 0.7688(17) 0.071(5) Uiso 0.316(9) 1 d PDU B 2
H35D H 0.8435 0.7084 0.8145 0.107 Uiso 0.316(9) 1 calc PR B 2
H35E H 0.8364 0.7576 0.8124 0.107 Uiso 0.316(9) 1 calc PR B 2
H35F H 0.8725 0.7372 0.7403 0.107 Uiso 0.316(9) 1 calc PR B 2
C36' C 0.8152(5) 0.7678(5) 0.6054(13) 0.063(4) Uiso 0.316(9) 1 d PDU B 2
H36D H 0.7959 0.7650 0.5441 0.095 Uiso 0.316(9) 1 calc PR B 2
H36E H 0.8435 0.7721 0.5776 0.095 Uiso 0.316(9) 1 calc PR B 2
H36F H 0.8071 0.7918 0.6500 0.095 Uiso 0.316(9) 1 calc PR B 2
C37A C 0.71407(18) 0.62899(16) 0.1190(5) 0.0675(14) Uani 1 1 d . . .
H37A H 0.7141 0.6148 0.1896 0.101 Uiso 1 1 calc R . .
H37B H 0.6939 0.6156 0.0706 0.101 Uiso 1 1 calc R . .
H37C H 0.7064 0.6582 0.1292 0.101 Uiso 1 1 calc R . .
C38A C 0.7553(2) 0.64931(18) -0.0406(5) 0.0824(19) Uani 1 1 d . . .
H38A H 0.7829 0.6479 -0.0745 0.124 Uiso 1 1 calc R . .
H38B H 0.7477 0.6785 -0.0290 0.124 Uiso 1 1 calc R . .
H38C H 0.7348 0.6361 -0.0884 0.124 Uiso 1 1 calc R . .
O40A O 0.75518(8) 0.54090(9) 0.5159(2) 0.0476(6) Uani 1 1 d . C .
C41A C 0.73504(14) 0.56729(14) 0.4596(4) 0.0492(10) Uani 1 1 d D . .
O42A O 0.74289(10) 0.57577(10) 0.3623(3) 0.0538(7) Uani 1 1 d . C .
C43A C 0.7009(2) 0.5926(2) 0.5166(7) 0.071(2) Uani 0.754(8) 1 d PDU C 1
C44A C 0.6637(3) 0.5983(4) 0.4378(8) 0.107(3) Uani 0.754(8) 1 d PDU C 1
H44A H 0.6525 0.5710 0.4179 0.161 Uiso 0.754(8) 1 calc PR C 1
H44B H 0.6730 0.6128 0.3720 0.161 Uiso 0.754(8) 1 calc PR C 1
H44C H 0.6419 0.6147 0.4735 0.161 Uiso 0.754(8) 1 calc PR C 1
C45A C 0.6866(3) 0.5721(3) 0.6228(7) 0.103(3) Uani 0.754(8) 1 d PDU C 1
H45A H 0.7107 0.5668 0.6695 0.154 Uiso 0.754(8) 1 calc PR C 1
H45B H 0.6727 0.5457 0.6062 0.154 Uiso 0.754(8) 1 calc PR C 1
H45C H 0.6671 0.5906 0.6606 0.154 Uiso 0.754(8) 1 calc PR C 1
C46A C 0.7182(3) 0.6369(3) 0.5402(10) 0.114(3) Uani 0.754(8) 1 d PDU C 1
H46A H 0.7417 0.6348 0.5910 0.171 Uiso 0.754(8) 1 calc PR C 1
H46B H 0.6963 0.6540 0.5725 0.171 Uiso 0.754(8) 1 calc PR C 1
H46C H 0.7276 0.6496 0.4721 0.171 Uiso 0.754(8) 1 calc PR C 1
C43' C 0.7033(6) 0.5907(7) 0.5309(18) 0.087(5) Uiso 0.246(8) 1 d PDU C 2
C44' C 0.6650(9) 0.5633(8) 0.553(3) 0.101(5) Uiso 0.246(8) 1 d PDU C 2
H44D H 0.6740 0.5346 0.5666 0.152 Uiso 0.246(8) 1 calc PR C 2
H44E H 0.6464 0.5640 0.4902 0.152 Uiso 0.246(8) 1 calc PR C 2
H44F H 0.6502 0.5738 0.6175 0.152 Uiso 0.246(8) 1 calc PR C 2
C45' C 0.7223(9) 0.6050(9) 0.641(2) 0.099(5) Uiso 0.246(8) 1 d PDU C 2
H45D H 0.7228 0.5814 0.6917 0.148 Uiso 0.246(8) 1 calc PR C 2
H45E H 0.7054 0.6274 0.6716 0.148 Uiso 0.246(8) 1 calc PR C 2
H45F H 0.7508 0.6150 0.6289 0.148 Uiso 0.246(8) 1 calc PR C 2
C46' C 0.6909(9) 0.6294(8) 0.464(2) 0.094(5) Uiso 0.246(8) 1 d PDU C 2
H46D H 0.6936 0.6233 0.3863 0.141 Uiso 0.246(8) 1 calc PR C 2
H46E H 0.7093 0.6527 0.4831 0.141 Uiso 0.246(8) 1 calc PR C 2
H46F H 0.6620 0.6369 0.4805 0.141 Uiso 0.246(8) 1 calc PR C 2
O50A O 0.85696(10) 0.57294(10) 0.1808(2) 0.0495(7) Uani 1 1 d . D .
C51A C 0.89522(14) 0.56654(14) 0.1980(4) 0.0494(10) Uani 1 1 d D . .
O52A O 0.90940(10) 0.54686(10) 0.2788(3) 0.0521(7) Uani 1 1 d . D .
C53A C 0.9251(2) 0.5829(2) 0.1103(5) 0.0575(16) Uani 0.801(9) 1 d PDU D 1
C54A C 0.9305(3) 0.6284(2) 0.1354(7) 0.090(3) Uani 0.801(9) 1 d PDU D 1
H54A H 0.9443 0.6315 0.2060 0.136 Uiso 0.801(9) 1 calc PR D 1
H54B H 0.9031 0.6419 0.1380 0.136 Uiso 0.801(9) 1 calc PR D 1
H54C H 0.9474 0.6414 0.0786 0.136 Uiso 0.801(9) 1 calc PR D 1
C55A C 0.9658(2) 0.5611(3) 0.1138(7) 0.093(3) Uani 0.801(9) 1 d PDU D 1
H55A H 0.9773 0.5629 0.1875 0.140 Uiso 0.801(9) 1 calc PR D 1
H55B H 0.9850 0.5743 0.0623 0.140 Uiso 0.801(9) 1 calc PR D 1
H55C H 0.9619 0.5319 0.0939 0.140 Uiso 0.801(9) 1 calc PR D 1
C56A C 0.9058(2) 0.5777(3) -0.0009(6) 0.079(2) Uani 0.801(9) 1 d PDU D 1
H56A H 0.9252 0.5878 -0.0565 0.118 Uiso 0.801(9) 1 calc PR D 1
H56B H 0.8799 0.5937 -0.0047 0.118 Uiso 0.801(9) 1 calc PR D 1
H56C H 0.8998 0.5482 -0.0136 0.118 Uiso 0.801(9) 1 calc PR D 1
C53' C 0.9252(6) 0.5953(7) 0.136(2) 0.074(5) Uiso 0.199(9) 1 d PDU D 2
C54' C 0.9091(9) 0.6385(7) 0.109(3) 0.068(6) Uiso 0.199(9) 1 d PDU D 2
H54D H 0.9146 0.6572 0.1702 0.102 Uiso 0.199(9) 1 calc PR D 2
H54E H 0.8791 0.6372 0.0957 0.102 Uiso 0.199(9) 1 calc PR D 2
H54F H 0.9231 0.6489 0.0437 0.102 Uiso 0.199(9) 1 calc PR D 2
C55' C 0.9681(8) 0.6001(10) 0.184(3) 0.091(6) Uiso 0.199(9) 1 d PDU D 2
H55D H 0.9660 0.6130 0.2558 0.137 Uiso 0.199(9) 1 calc PR D 2
H55E H 0.9851 0.6177 0.1360 0.137 Uiso 0.199(9) 1 calc PR D 2
H55F H 0.9812 0.5727 0.1905 0.137 Uiso 0.199(9) 1 calc PR D 2
C56' C 0.9288(11) 0.5713(9) 0.031(3) 0.086(6) Uiso 0.199(9) 1 d PDU D 2
H56D H 0.9476 0.5860 -0.0193 0.130 Uiso 0.199(9) 1 calc PR D 2
H56E H 0.9013 0.5687 -0.0031 0.130 Uiso 0.199(9) 1 calc PR D 2
H56F H 0.9400 0.5435 0.0456 0.130 Uiso 0.199(9) 1 calc PR D 2
O60A O 0.88172(9) 0.50539(10) 0.4626(2) 0.0527(7) Uani 1 1 d . . .
Zn1B Zn 0.966747(15) 0.315857(16) 0.49392(4) 0.04100(12) Uani 1 1 d . . .
Zn2B Zn 0.918203(16) 0.294564(17) 0.29062(4) 0.04212(12) Uani 1 1 d . . .
O1B O 0.98037(8) 0.30586(9) 0.3317(2) 0.0417(6) Uani 1 1 d . . .
C1B C 1.01331(12) 0.28673(12) 0.2912(3) 0.0392(8) Uani 1 1 d . . .
C2B C 1.05094(13) 0.28587(13) 0.3477(4) 0.0451(9) Uani 1 1 d . . .
C3B C 1.05808(12) 0.31209(14) 0.4452(3) 0.0438(9) Uani 1 1 d . . .
H3BA H 1.0549 0.3417 0.4244 0.053 Uiso 1 1 calc R . .
H3BB H 1.0871 0.3081 0.4700 0.053 Uiso 1 1 calc R . .
N4B N 1.02920(10) 0.30292(11) 0.5389(3) 0.0418(7) Uani 1 1 d . . .
H4B H 1.0307 0.2754 0.5513 0.050 Uiso 1 1 calc R . .
C5B C 1.04480(14) 0.32380(16) 0.6382(4) 0.0513(10) Uani 1 1 d . . .
H5BA H 1.0463 0.3541 0.6240 0.062 Uiso 1 1 calc R . .
H5BB H 1.0734 0.3139 0.6526 0.062 Uiso 1 1 calc R . .
C6B C 1.01842(13) 0.31666(17) 0.7412(4) 0.0562(12) Uani 1 1 d . . .
C7B C 0.97791(14) 0.34167(18) 0.7344(4) 0.0588(12) Uani 1 1 d . . .
H7BA H 0.9653 0.3428 0.8079 0.071 Uiso 1 1 calc R . .
H7BB H 0.9848 0.3705 0.7130 0.071 Uiso 1 1 calc R . .
N8B N 0.94679(11) 0.32559(12) 0.6585(3) 0.0462(8) Uani 1 1 d . . .
H8B H 0.9392 0.3005 0.6841 0.055 Uiso 1 1 calc R . .
C9B C 0.90963(13) 0.35161(14) 0.6618(4) 0.0489(10) Uani 1 1 d . . .
H9BA H 0.9159 0.3784 0.6256 0.059 Uiso 1 1 calc R . .
H9BB H 0.9029 0.3577 0.7388 0.059 Uiso 1 1 calc R . .
C10B C 0.87184(13) 0.33269(14) 0.6085(4) 0.0460(9) Uani 1 1 d . . .
C11B C 0.87188(11) 0.32330(11) 0.4946(4) 0.0400(8) Uani 1 1 d . . .
O11B O 0.90613(8) 0.32528(9) 0.4369(2) 0.0423(6) Uani 1 1 d . . .
C12B C 0.83323(13) 0.31282(13) 0.4470(4) 0.0453(9) Uani 1 1 d . . .
C13B C 0.82813(14) 0.31018(15) 0.3248(4) 0.0510(10) Uani 1 1 d . . .
H13C H 0.7985 0.3046 0.3084 0.061 Uiso 1 1 calc R . .
H13D H 0.8352 0.3376 0.2930 0.061 Uiso 1 1 calc R . .
N14B N 0.85344(10) 0.27831(12) 0.2714(3) 0.0472(8) Uani 1 1 d . . .
H14B H 0.8493 0.2543 0.3075 0.057 Uiso 1 1 calc R . .
C15B C 0.83848(14) 0.27210(17) 0.1597(4) 0.0561(11) Uani 1 1 d . . .
H15C H 0.8399 0.2990 0.1208 0.067 Uiso 1 1 calc R . .
H15D H 0.8089 0.2637 0.1627 0.067 Uiso 1 1 calc R . .
C16B C 0.86261(15) 0.23950(18) 0.0934(4) 0.0618(13) Uani 1 1 d . . .
C17B C 0.90605(16) 0.25497(16) 0.0636(4) 0.0571(11) Uani 1 1 d . . .
H17C H 0.9176 0.2362 0.0074 0.069 Uiso 1 1 calc R . .
H17D H 0.9033 0.2829 0.0302 0.069 Uiso 1 1 calc R . .
N18B N 0.93626(11) 0.25787(12) 0.1529(3) 0.0466(8) Uani 1 1 d . . .
H18B H 0.9412 0.2319 0.1768 0.056 Uiso 1 1 calc R . .
C19B C 0.97572(14) 0.27486(15) 0.1122(3) 0.0502(10) Uani 1 1 d . . .
H19C H 0.9723 0.3051 0.1001 0.060 Uiso 1 1 calc R . .
H19D H 0.9820 0.2619 0.0409 0.060 Uiso 1 1 calc R . .
C20B C 1.01205(13) 0.26814(14) 0.1866(3) 0.0464(9) Uani 1 1 d . . .
C21B C 1.04683(15) 0.24643(15) 0.1489(4) 0.0542(11) Uani 1 1 d . E .
H21B H 1.0452 0.2335 0.0795 0.065 Uiso 1 1 calc R . .
C22B C 1.08312(14) 0.24279(15) 0.2064(4) 0.0546(10) Uani 1 1 d D . .
C23B C 1.08423(13) 0.26315(15) 0.3050(4) 0.0505(10) Uani 1 1 d . E .
H23B H 1.1091 0.2617 0.3464 0.061 Uiso 1 1 calc R . .
C24B C 1.1198(2) 0.2174(3) 0.1620(7) 0.062(2) Uani 0.708(16) 1 d PDU E 1
C25B C 1.1334(3) 0.2373(4) 0.0552(8) 0.091(3) Uani 0.708(16) 1 d PDU E 1
H25G H 1.1099 0.2375 0.0043 0.136 Uiso 0.708(16) 1 calc PR E 1
H25H H 1.1564 0.2212 0.0239 0.136 Uiso 0.708(16) 1 calc PR E 1
H25I H 1.1425 0.2659 0.0688 0.136 Uiso 0.708(16) 1 calc PR E 1
C26B C 1.1067(3) 0.1730(3) 0.1406(12) 0.092(3) Uani 0.708(16) 1 d PDU E 1
H26G H 1.0986 0.1597 0.2093 0.139 Uiso 0.708(16) 1 calc PR E 1
H26H H 1.1299 0.1576 0.1080 0.139 Uiso 0.708(16) 1 calc PR E 1
H26I H 1.0829 0.1728 0.0905 0.139 Uiso 0.708(16) 1 calc PR E 1
C27B C 1.1577(3) 0.2166(3) 0.2377(7) 0.070(2) Uani 0.708(16) 1 d PDU E 1
H27G H 1.1496 0.2052 0.3086 0.105 Uiso 0.708(16) 1 calc PR E 1
H27H H 1.1682 0.2450 0.2475 0.105 Uiso 0.708(16) 1 calc PR E 1
H27I H 1.1795 0.1993 0.2056 0.105 Uiso 0.708(16) 1 calc PR E 1
C24" C 1.1194(6) 0.2217(6) 0.1484(16) 0.069(5) Uiso 0.292(16) 1 d PDU E 2
C25" C 1.1445(8) 0.2531(7) 0.082(2) 0.078(5) Uiso 0.292(16) 1 d PDU E 2
H25J H 1.1288 0.2610 0.0169 0.117 Uiso 0.292(16) 1 calc PR E 2
H25K H 1.1711 0.2406 0.0603 0.117 Uiso 0.292(16) 1 calc PR E 2
H25L H 1.1498 0.2779 0.1263 0.117 Uiso 0.292(16) 1 calc PR E 2
C26" C 1.1064(7) 0.1868(7) 0.072(2) 0.083(5) Uiso 0.292(16) 1 d PDU E 2
H26J H 1.0874 0.1977 0.0168 0.125 Uiso 0.292(16) 1 calc PR E 2
H26K H 1.0923 0.1649 0.1140 0.125 Uiso 0.292(16) 1 calc PR E 2
H26L H 1.1310 0.1751 0.0367 0.125 Uiso 0.292(16) 1 calc PR E 2
C27" C 1.1470(9) 0.2044(8) 0.2379(18) 0.082(6) Uiso 0.292(16) 1 d PDU E 2
H27J H 1.1578 0.2274 0.2821 0.123 Uiso 0.292(16) 1 calc PR E 2
H27K H 1.1703 0.1892 0.2053 0.123 Uiso 0.292(16) 1 calc PR E 2
H27L H 1.1308 0.1856 0.2839 0.123 Uiso 0.292(16) 1 calc PR E 2
C28B C 1.01148(19) 0.2717(2) 0.7646(4) 0.0718(14) Uani 1 1 d . . .
H28D H 0.9953 0.2592 0.7054 0.108 Uiso 1 1 calc R . .
H28E H 0.9962 0.2688 0.8332 0.108 Uiso 1 1 calc R . .
H28F H 1.0384 0.2575 0.7705 0.108 Uiso 1 1 calc R . .
C29B C 1.04363(18) 0.3362(2) 0.8350(4) 0.0783(18) Uani 1 1 d . . .
H29D H 1.0700 0.3213 0.8432 0.117 Uiso 1 1 calc R . .
H29E H 1.0277 0.3341 0.9028 0.117 Uiso 1 1 calc R . .
H29F H 1.0492 0.3655 0.8187 0.117 Uiso 1 1 calc R . .
C30B C 0.83535(13) 0.32755(13) 0.6679(3) 0.0450(9) Uani 1 1 d . F .
H30B H 0.8363 0.3329 0.7439 0.054 Uiso 1 1 calc R . .
C31B C 0.79743(14) 0.31518(14) 0.6235(4) 0.0485(9) Uani 1 1 d D . .
C32B C 0.79722(12) 0.30899(13) 0.5101(4) 0.0504(10) Uani 1 1 d . F .
H32B H 0.7718 0.3020 0.4753 0.060 Uiso 1 1 calc R . .
C33B C 0.75751(18) 0.3112(2) 0.6886(6) 0.0613(15) Uani 0.831(8) 1 d PDU F 1
C34B C 0.7386(2) 0.2686(2) 0.6686(7) 0.083(2) Uani 0.831(8) 1 d PDU F 1
H34G H 0.7580 0.2470 0.6930 0.124 Uiso 0.831(8) 1 calc PR F 1
H34H H 0.7330 0.2651 0.5907 0.124 Uiso 0.831(8) 1 calc PR F 1
H34I H 0.7124 0.2661 0.7092 0.124 Uiso 0.831(8) 1 calc PR F 1
C35B C 0.7646(2) 0.3173(3) 0.8120(6) 0.093(2) Uani 0.831(8) 1 d PDU F 1
H35G H 0.7844 0.2964 0.8383 0.140 Uiso 0.831(8) 1 calc PR F 1
H35H H 0.7381 0.3142 0.8506 0.140 Uiso 0.831(8) 1 calc PR F 1
H35I H 0.7759 0.3452 0.8253 0.140 Uiso 0.831(8) 1 calc PR F 1
C36B C 0.7259(2) 0.3442(2) 0.6525(7) 0.089(2) Uani 0.831(8) 1 d PDU F 1
H36G H 0.7006 0.3416 0.6962 0.133 Uiso 0.831(8) 1 calc PR F 1
H36H H 0.7192 0.3402 0.5754 0.133 Uiso 0.831(8) 1 calc PR F 1
H36I H 0.7379 0.3720 0.6627 0.133 Uiso 0.831(8) 1 calc PR F 1
C33" C 0.7580(7) 0.3131(9) 0.691(2) 0.079(5) Uiso 0.169(8) 1 d PDU F 2
C34" C 0.7183(10) 0.3019(11) 0.628(3) 0.079(5) Uiso 0.169(8) 1 d PDU F 2
H34J H 0.6957 0.2962 0.6790 0.119 Uiso 0.169(8) 1 calc PR F 2
H34K H 0.7235 0.2771 0.5833 0.119 Uiso 0.169(8) 1 calc PR F 2
H34L H 0.7105 0.3251 0.5805 0.119 Uiso 0.169(8) 1 calc PR F 2
C35" C 0.7637(11) 0.2803(10) 0.782(3) 0.086(6) Uiso 0.169(8) 1 d PDU F 2
H35J H 0.7365 0.2728 0.8121 0.129 Uiso 0.169(8) 1 calc PR F 2
H35K H 0.7813 0.2918 0.8399 0.129 Uiso 0.169(8) 1 calc PR F 2
H35L H 0.7771 0.2555 0.7515 0.129 Uiso 0.169(8) 1 calc PR F 2
C36" C 0.7493(13) 0.3550(9) 0.749(3) 0.099(6) Uiso 0.169(8) 1 d PDU F 2
H36J H 0.7236 0.3528 0.7918 0.148 Uiso 0.169(8) 1 calc PR F 2
H36K H 0.7462 0.3771 0.6947 0.148 Uiso 0.169(8) 1 calc PR F 2
H36L H 0.7725 0.3617 0.7979 0.148 Uiso 0.169(8) 1 calc PR F 2
C37B C 0.86458(18) 0.19737(16) 0.1503(5) 0.0697(14) Uani 1 1 d . . .
H37D H 0.8804 0.1778 0.1053 0.105 Uiso 1 1 calc R . .
H37E H 0.8363 0.1867 0.1611 0.105 Uiso 1 1 calc R . .
H37F H 0.8783 0.2005 0.2211 0.105 Uiso 1 1 calc R . .
C38B C 0.83869(18) 0.2356(2) -0.0145(5) 0.0780(16) Uani 1 1 d . . .
H38D H 0.8524 0.2150 -0.0611 0.117 Uiso 1 1 calc R . .
H38E H 0.8383 0.2626 -0.0515 0.117 Uiso 1 1 calc R . .
H38F H 0.8101 0.2267 0.0002 0.117 Uiso 1 1 calc R . .
O40B O 0.95233(9) 0.25195(9) 0.5328(2) 0.0469(6) Uani 1 1 d . G .
C41B C 0.92643(13) 0.23020(13) 0.4823(4) 0.0490(9) Uani 1 1 d D . .
O42B O 0.91698(10) 0.23450(9) 0.3833(2) 0.0508(7) Uani 1 1 d . G .
C43B C 0.9034(3) 0.1961(3) 0.5506(7) 0.066(2) Uani 0.686(9) 1 d PDU G 1
C44B C 0.9304(4) 0.1582(3) 0.5506(11) 0.119(4) Uani 0.686(9) 1 d PDU G 1
H44G H 0.9565 0.1642 0.5890 0.179 Uiso 0.686(9) 1 calc PR G 1
H44H H 0.9366 0.1501 0.4754 0.179 Uiso 0.686(9) 1 calc PR G 1
H44I H 0.9159 0.1354 0.5875 0.179 Uiso 0.686(9) 1 calc PR G 1
C45B C 0.8975(4) 0.2106(4) 0.6668(8) 0.113(3) Uani 0.686(9) 1 d PDU G 1
H45G H 0.9243 0.2192 0.6971 0.170 Uiso 0.686(9) 1 calc PR G 1
H45H H 0.8861 0.1877 0.7105 0.170 Uiso 0.686(9) 1 calc PR G 1
H45I H 0.8781 0.2341 0.6681 0.170 Uiso 0.686(9) 1 calc PR G 1
C46B C 0.8618(3) 0.1861(4) 0.5029(9) 0.102(3) Uani 0.686(9) 1 d PDU G 1
H46G H 0.8451 0.2116 0.4980 0.152 Uiso 0.686(9) 1 calc PR G 1
H46H H 0.8475 0.1659 0.5495 0.152 Uiso 0.686(9) 1 calc PR G 1
H46I H 0.8654 0.1744 0.4300 0.152 Uiso 0.686(9) 1 calc PR G 1
C43" C 0.9026(6) 0.1948(5) 0.5447(16) 0.084(5) Uiso 0.314(9) 1 d PDU G 2
C44" C 0.8950(8) 0.1563(7) 0.4779(19) 0.107(5) Uiso 0.314(9) 1 d PDU G 2
H44J H 0.9211 0.1410 0.4692 0.161 Uiso 0.314(9) 1 calc PR G 2
H44K H 0.8843 0.1642 0.4062 0.161 Uiso 0.314(9) 1 calc PR G 2
H44L H 0.8746 0.1386 0.5149 0.161 Uiso 0.314(9) 1 calc PR G 2
C45" C 0.9278(7) 0.1837(8) 0.6429(18) 0.099(5) Uiso 0.314(9) 1 d PDU G 2
H45J H 0.9570 0.1805 0.6221 0.148 Uiso 0.314(9) 1 calc PR G 2
H45K H 0.9176 0.1575 0.6735 0.148 Uiso 0.314(9) 1 calc PR G 2
H45L H 0.9252 0.2058 0.6975 0.148 Uiso 0.314(9) 1 calc PR G 2
C46" C 0.8612(7) 0.2123(8) 0.579(2) 0.110(5) Uiso 0.314(9) 1 d PDU G 2
H46J H 0.8449 0.1906 0.6152 0.165 Uiso 0.314(9) 1 calc PR G 2
H46K H 0.8462 0.2224 0.5150 0.165 Uiso 0.314(9) 1 calc PR G 2
H46L H 0.8657 0.2354 0.6299 0.165 Uiso 0.314(9) 1 calc PR G 2
O50B O 0.90944(10) 0.34462(9) 0.1913(2) 0.0489(7) Uani 1 1 d . . .
C51B C 0.91532(13) 0.38266(14) 0.1965(3) 0.0443(9) Uani 1 1 d . . .
O52B O 0.93419(11) 0.40152(10) 0.2704(3) 0.0580(8) Uani 1 1 d . . .
C53B C 0.89597(14) 0.40780(15) 0.1007(4) 0.0501(10) Uani 1 1 d . . .
C54B C 0.84928(16) 0.39868(19) 0.0956(4) 0.0652(13) Uani 1 1 d . . .
H54G H 0.8369 0.4142 0.0350 0.098 Uiso 1 1 calc R . .
H54H H 0.8361 0.4072 0.1640 0.098 Uiso 1 1 calc R . .
H54I H 0.8449 0.3688 0.0844 0.098 Uiso 1 1 calc R . .
C55B C 0.9021(2) 0.45398(18) 0.1125(5) 0.0820(18) Uani 1 1 d . . .
H55G H 0.9320 0.4602 0.1156 0.123 Uiso 1 1 calc R . .
H55H H 0.8887 0.4636 0.1796 0.123 Uiso 1 1 calc R . .
H55I H 0.8898 0.4683 0.0499 0.123 Uiso 1 1 calc R . .
C56B C 0.91662(17) 0.39181(19) -0.0033(4) 0.0690(14) Uani 1 1 d . . .
H56G H 0.9465 0.3976 -0.0006 0.104 Uiso 1 1 calc R . .
H56H H 0.9044 0.4059 -0.0665 0.104 Uiso 1 1 calc R . .
H56I H 0.9121 0.3618 -0.0096 0.104 Uiso 1 1 calc R . .
O60B O 0.97165(9) 0.38172(9) 0.4608(3) 0.0492(7) Uani 1 1 d . . .

loop_
_atom_site_aniso_label
_atom_site_aniso_U_11
_atom_site_aniso_U_22
_atom_site_aniso_U_33
_atom_site_aniso_U_23
_atom_site_aniso_U_13
_atom_site_aniso_U_12
Zn1A 0.0493(3) 0.0391(2) 0.0326(2) 0.0000(2) -0.0004(2) 0.0015(2)
Zn2A 0.0534(3) 0.0413(3) 0.0339(3) -0.0001(2) -0.0012(2) 0.0016(2)
O1A 0.0549(16) 0.0435(15) 0.0359(14) -0.0031(11) -0.0012(12) -0.0007(12)
C1A 0.0397(19) 0.0407(19) 0.039(2) -0.0031(16) -0.0022(16) 0.0041(15)
C2A 0.058(2) 0.044(2) 0.041(2) -0.0064(17) 0.0008(18) -0.0011(18)
C3A 0.061(3) 0.037(2) 0.044(2) 0.0049(16) 0.0056(19) 0.0046(18)
N4A 0.0516(19) 0.0407(17) 0.0369(17) 0.0069(13) -0.0035(14) -0.0025(14)
C5A 0.072(3) 0.048(2) 0.039(2) 0.0093(18) -0.010(2) -0.005(2)
C6A 0.069(3) 0.062(3) 0.036(2) 0.0067(19) -0.012(2) -0.003(2)
C7A 0.081(3) 0.055(3) 0.041(2) 0.008(2) -0.012(2) 0.008(2)
N8A 0.0497(19) 0.0500(19) 0.0307(16) -0.0003(14) -0.0034(14) 0.0070(14)
C9A 0.069(3) 0.040(2) 0.039(2) -0.0063(17) -0.019(2) 0.0051(19)
C10A 0.043(2) 0.048(2) 0.046(2) 0.0027(17) -0.0079(17) 0.0049(17)
C11A 0.0374(18) 0.0393(19) 0.047(2) -0.0038(17) 0.0064(16) 0.0025(15)
O11A 0.0567(16) 0.0358(13) 0.0350(14) -0.0024(11) 0.0013(12) 0.0011(12)
C12A 0.051(2) 0.038(2) 0.049(2) -0.0073(17) 0.0035(18) 0.0015(17)
C13A 0.086(3) 0.034(2) 0.046(2) -0.0017(17) 0.012(2) -0.009(2)
N14A 0.064(2) 0.0464(19) 0.0403(19) 0.0068(14) -0.0020(16) -0.0004(16)
C15A 0.088(4) 0.048(2) 0.042(2) 0.0104(19) -0.008(2) 0.005(2)
C16A 0.092(4) 0.057(3) 0.047(3) 0.002(2) -0.015(3) 0.012(3)
C17A 0.091(4) 0.047(2) 0.033(2) 0.0015(17) -0.006(2) 0.003(2)
N18A 0.069(2) 0.0398(17) 0.0354(17) 0.0024(14) -0.0080(16) 0.0037(16)
C19A 0.067(3) 0.053(2) 0.033(2) -0.0047(17) -0.0010(18) 0.003(2)
C20A 0.061(3) 0.041(2) 0.041(2) -0.0036(17) -0.0029(18) 0.0054(18)
C21A 0.063(3) 0.048(2) 0.059(3) -0.008(2) -0.015(2) 0.002(2)
C22A 0.060(3) 0.052(2) 0.053(3) -0.004(2) -0.005(2) -0.0057(19)
C23A 0.060(3) 0.045(2) 0.056(3) -0.0036(19) 0.001(2) -0.0037(19)
C24A 0.059(3) 0.060(4) 0.073(4) -0.006(3) -0.018(3) -0.012(3)
C25A 0.120(6) 0.100(6) 0.111(6) -0.061(5) 0.023(5) -0.040(5)
C26A 0.080(5) 0.110(6) 0.130(7) -0.001(5) -0.050(5) -0.009(4)
C27A 0.108(6) 0.076(5) 0.091(5) -0.010(4) -0.004(4) -0.045(4)
C28A 0.064(3) 0.084(4) 0.049(3) -0.001(2) 0.012(2) 0.003(3)
C29A 0.119(5) 0.062(3) 0.034(2) 0.017(2) -0.015(3) 0.001(3)
C30A 0.050(2) 0.046(2) 0.047(2) -0.0071(18) -0.0051(18) -0.0002(18)
C31A 0.058(3) 0.046(2) 0.052(3) -0.0078(19) -0.007(2) 0.0033(19)
C32A 0.049(2) 0.0327(17) 0.047(2) 0.0023(17) -0.0014(18) -0.0011(15)
C33A 0.073(5) 0.046(3) 0.050(4) -0.004(3) -0.006(3) 0.016(3)
C34A 0.078(5) 0.082(5) 0.095(6) -0.043(4) -0.002(4) 0.016(4)
C35A 0.115(7) 0.065(5) 0.043(4) -0.014(3) 0.000(5) -0.002(5)
C36A 0.083(5) 0.042(3) 0.083(5) -0.012(3) 0.007(4) -0.005(3)
C37A 0.083(4) 0.055(3) 0.064(3) 0.001(2) -0.020(3) 0.015(3)
C38A 0.132(6) 0.060(3) 0.055(3) 0.009(2) -0.023(3) 0.017(3)
O40A 0.0415(14) 0.0592(17) 0.0422(15) -0.0002(13) 0.0075(12) 0.0063(12)
C41A 0.049(2) 0.051(2) 0.048(2) 0.0079(18) 0.0034(18) 0.0076(18)
O42A 0.0501(17) 0.0638(19) 0.0475(18) 0.0016(14) -0.0027(13) 0.0097(14)
C43A 0.050(3) 0.082(4) 0.080(4) 0.015(4) 0.025(3) 0.028(3)
C44A 0.078(5) 0.140(7) 0.103(6) -0.009(5) 0.018(5) 0.038(5)
C45A 0.105(6) 0.120(6) 0.084(5) 0.014(5) 0.043(5) 0.048(5)
C46A 0.115(6) 0.087(5) 0.140(7) -0.029(5) 0.046(6) 0.005(5)
O50A 0.0584(18) 0.0546(17) 0.0356(14) -0.0010(12) 0.0085(12) -0.0038(14)
C51A 0.058(3) 0.049(2) 0.041(2) -0.0061(18) 0.0124(19) -0.0019(19)
O52A 0.0566(17) 0.0573(17) 0.0425(16) 0.0058(14) 0.0050(14) -0.0020(13)
C53A 0.074(3) 0.057(3) 0.042(3) 0.004(3) 0.024(3) -0.007(3)
C54A 0.122(6) 0.062(4) 0.088(5) -0.011(4) 0.047(5) -0.030(4)
C55A 0.068(4) 0.129(6) 0.082(5) 0.029(4) 0.029(4) -0.003(4)
C56A 0.077(4) 0.111(5) 0.048(3) 0.007(4) 0.012(3) -0.005(4)
O60A 0.0438(15) 0.0684(19) 0.0459(16) 0.0043(14) 0.0031(12) 0.0011(13)
Zn1B 0.0403(2) 0.0500(3) 0.0327(2) -0.0055(2) 0.0012(2) -0.0013(2)
Zn2B 0.0449(3) 0.0483(3) 0.0332(2) -0.0033(2) -0.0007(2) -0.0024(2)
O1B 0.0414(14) 0.0544(16) 0.0293(12) -0.0035(11) 0.0016(11) 0.0027(11)
C1B 0.0401(19) 0.0432(19) 0.0344(19) 0.0044(16) 0.0069(16) -0.0066(15)
C2B 0.040(2) 0.050(2) 0.045(2) -0.0052(18) 0.0055(17) 0.0038(17)
C3B 0.0336(19) 0.052(2) 0.046(2) -0.0066(17) 0.0035(16) -0.0026(16)
N4B 0.0369(16) 0.0536(19) 0.0350(17) -0.0052(14) -0.0011(13) 0.0015(14)
C5B 0.044(2) 0.066(3) 0.043(2) -0.017(2) -0.0086(18) 0.0037(19)
C6B 0.042(2) 0.089(3) 0.038(2) -0.023(2) -0.0060(17) 0.002(2)
C7B 0.046(2) 0.090(3) 0.041(2) -0.022(2) 0.0038(18) 0.000(2)
N8B 0.0437(18) 0.064(2) 0.0313(16) -0.0101(15) 0.0004(14) -0.0053(16)
C9B 0.045(2) 0.059(3) 0.043(2) -0.0104(19) 0.0101(18) -0.0007(18)
C10B 0.036(2) 0.058(2) 0.044(2) -0.0048(18) 0.0025(16) 0.0043(17)
C11B 0.0405(18) 0.0318(16) 0.048(2) 0.0003(16) 0.0032(17) -0.0049(14)
O11B 0.0416(14) 0.0466(15) 0.0386(14) -0.0032(11) 0.0047(11) -0.0063(11)
C12B 0.046(2) 0.045(2) 0.045(2) -0.0036(17) 0.0031(17) 0.0022(17)
C13B 0.044(2) 0.059(3) 0.050(2) -0.0038(19) 0.0017(18) 0.0022(19)
N14B 0.0442(18) 0.0545(19) 0.0428(18) -0.0035(16) -0.0022(15) -0.0026(15)
C15B 0.039(2) 0.082(3) 0.047(2) -0.015(2) -0.0059(18) -0.006(2)
C16B 0.054(3) 0.079(3) 0.052(3) -0.023(2) -0.008(2) -0.011(2)
C17B 0.071(3) 0.065(3) 0.036(2) -0.0087(19) 0.002(2) -0.008(2)
N18B 0.055(2) 0.052(2) 0.0333(16) -0.0094(14) -0.0018(14) -0.0065(16)
C19B 0.052(2) 0.065(3) 0.034(2) -0.0056(19) 0.0073(17) 0.001(2)
C20B 0.047(2) 0.058(2) 0.034(2) -0.0048(17) 0.0075(16) -0.0034(18)
C21B 0.057(3) 0.065(3) 0.041(2) -0.010(2) 0.0113(19) -0.006(2)
C22B 0.051(2) 0.061(3) 0.051(3) -0.010(2) 0.011(2) 0.0048(19)
C23B 0.038(2) 0.063(3) 0.050(2) -0.004(2) 0.0075(18) 0.0009(18)
C24B 0.055(4) 0.070(4) 0.062(4) -0.018(3) 0.011(3) 0.020(3)
C25B 0.073(5) 0.121(7) 0.078(5) -0.004(5) 0.023(4) 0.020(5)
C26B 0.079(5) 0.083(5) 0.116(7) -0.039(5) 0.009(5) 0.009(4)
C27B 0.056(4) 0.064(5) 0.091(5) -0.023(4) 0.012(4) 0.008(4)
C28B 0.076(3) 0.096(4) 0.043(3) 0.006(3) -0.005(2) 0.001(3)
C29B 0.061(3) 0.128(5) 0.046(3) -0.026(3) -0.008(2) 0.001(3)
C30B 0.044(2) 0.051(2) 0.040(2) -0.0036(17) 0.0061(17) 0.0010(17)
C31B 0.047(2) 0.048(2) 0.050(2) 0.0011(18) 0.0075(19) 0.0009(18)
C32B 0.0288(17) 0.052(2) 0.070(3) -0.008(2) 0.0038(19) -0.0019(15)
C33B 0.042(3) 0.078(4) 0.064(3) -0.014(3) 0.020(2) -0.010(2)
C34B 0.082(4) 0.080(4) 0.086(5) -0.002(4) 0.035(4) -0.022(3)
C35B 0.063(4) 0.147(6) 0.070(4) -0.007(4) 0.028(3) -0.013(4)
C36B 0.060(4) 0.087(5) 0.119(6) -0.003(4) 0.034(4) 0.004(3)
C37B 0.072(3) 0.053(3) 0.085(4) -0.012(3) 0.013(3) -0.012(2)
C38B 0.073(3) 0.110(4) 0.052(3) -0.024(3) -0.015(3) -0.016(3)
O40B 0.0536(16) 0.0467(15) 0.0404(15) 0.0027(12) -0.0042(12) -0.0037(12)
C41B 0.045(2) 0.049(2) 0.053(2) 0.0018(19) 0.0002(19) -0.0015(17)
O42B 0.0669(19) 0.0441(15) 0.0412(16) 0.0027(12) -0.0049(14) -0.0068(13)
C43B 0.076(4) 0.060(4) 0.060(4) 0.022(3) 0.005(3) -0.022(3)
C44B 0.128(7) 0.077(5) 0.153(7) 0.045(5) 0.034(6) 0.002(5)
C45B 0.134(7) 0.120(7) 0.086(6) 0.024(5) 0.019(5) -0.040(6)
C46B 0.090(5) 0.121(6) 0.094(6) 0.028(5) -0.023(5) -0.048(5)
O50B 0.0600(17) 0.0511(17) 0.0355(14) 0.0017(12) -0.0052(12) 0.0030(13)
C51B 0.047(2) 0.055(2) 0.0309(19) 0.0006(17) 0.0000(16) 0.0008(17)
O52B 0.070(2) 0.0514(17) 0.0525(18) 0.0011(14) -0.0168(16) -0.0075(14)
C53B 0.055(2) 0.059(3) 0.036(2) 0.0073(18) -0.0028(18) 0.010(2)
C54B 0.062(3) 0.089(4) 0.045(2) 0.012(2) -0.004(2) 0.015(3)
C55B 0.110(5) 0.063(3) 0.074(4) 0.009(3) -0.026(4) 0.001(3)
C56B 0.074(3) 0.100(4) 0.033(2) 0.017(2) 0.006(2) 0.015(3)
O60B 0.0525(16) 0.0422(15) 0.0530(17) -0.0046(12) -0.0026(13) -0.0029(12)

loop_
_atom_type_symbol
_atom_type_description
_atom_type_scat_dispersion_real
_atom_type_scat_dispersion_imag
_atom_type_scat_source
C C 0.0181 0.0091 'International Tables Vol C Tables 4.2.6.8 and 6.1.1.4'
H H 0.0000 0.0000 'International Tables Vol C Tables 4.2.6.8 and 6.1.1.4'
N N 0.0311 0.0180 'International Tables Vol C Tables 4.2.6.8 and 6.1.1.4'
O O 0.0492 0.0322 'International Tables Vol C Tables 4.2.6.8 and 6.1.1.4'
Zn Zn -1.5491 0.6778 'International Tables Vol C Tables 4.2.6.8 and 6.1.1.4'

loop_
_geom_angle_atom_site_label_1
_geom_angle_atom_site_label_2
_geom_angle_atom_site_label_3
_geom_angle
O1A Zn1A O11A 82.70(11)
O1A Zn1A N4A 92.16(12)
O11A Zn1A N4A 174.86(12)
O1A Zn1A O40A 96.73(12)
O11A Zn1A O40A 91.77(11)
N4A Zn1A O40A 88.94(13)
O1A Zn1A N8A 173.13(12)
O11A Zn1A N8A 90.44(12)
N4A Zn1A N8A 94.70(13)
O40A Zn1A N8A 82.95(13)
O1A Zn1A O60A 86.01(12)
O11A Zn1A O60A 85.61(12)
N4A Zn1A O60A 93.94(13)
O40A Zn1A O60A 175.96(13)
N8A Zn1A O60A 93.98(13)
O1A Zn1A Zn2A 42.68(8)
O11A Zn1A Zn2A 43.52(8)
N4A Zn1A Zn2A 131.66(9)
O40A Zn1A Zn2A 82.30(8)
N8A Zn1A Zn2A 130.68(9)
O60A Zn1A Zn2A 97.83(8)
O50A Zn2A O1A 98.25(12)
O50A Zn2A O11A 96.69(12)
O1A Zn2A O11A 84.15(11)
O50A Zn2A N14A 90.12(14)
O1A Zn2A N14A 171.17(13)
O11A Zn2A N14A 92.12(12)
O50A Zn2A N18A 90.85(14)
O1A Zn2A N18A 91.55(12)
O11A Zn2A N18A 171.78(14)
N14A Zn2A N18A 91.14(14)
O50A Zn2A O42A 168.64(12)
O1A Zn2A O42A 92.36(12)
O11A Zn2A O42A 88.40(11)
N14A Zn2A O42A 79.52(14)
N18A Zn2A O42A 84.77(14)
O50A Zn2A Zn1A 113.86(9)
O1A Zn2A Zn1A 43.65(8)
O11A Zn2A Zn1A 44.09(7)
N14A Zn2A Zn1A 129.81(10)
N18A Zn2A Zn1A 129.29(10)
O42A Zn2A Zn1A 76.77(8)
C1A O1A Zn2A 127.4(2)
C1A O1A Zn1A 124.2(3)
Zn2A O1A Zn1A 93.67(11)
O1A C1A C20A 119.4(4)
O1A C1A C2A 121.0(4)
C20A C1A C2A 119.6(4)
C1A C2A C23A 118.2(4)
C1A C2A C3A 121.5(4)
C23A C2A C3A 120.1(4)
N4A C3A C2A 114.2(3)
C5A N4A C3A 109.8(3)
C5A N4A Zn1A 115.8(3)
C3A N4A Zn1A 109.8(2)
N4A C5A C6A 115.0(4)
C28A C6A C7A 113.2(4)
C28A C6A C5A 111.1(4)
C7A C6A C5A 111.4(4)
C28A C6A C29A 109.6(5)
C7A C6A C29A 105.7(4)
C5A C6A C29A 105.4(4)
N8A C7A C6A 114.6(4)
C9A N8A C7A 110.3(3)
C9A N8A Zn1A 110.0(3)
C7A N8A Zn1A 116.9(3)
N8A C9A C10A 113.9(4)
C30A C10A C11A 119.4(4)
C30A C10A C9A 119.7(4)
C11A C10A C9A 120.8(4)
O11A C11A C12A 122.8(4)
O11A C11A C10A 120.2(4)
C12A C11A C10A 116.8(4)
C11A O11A Zn2A 125.3(3)
C11A O11A Zn1A 125.2(3)
Zn2A O11A Zn1A 92.40(11)
C11A C12A C32A 121.9(4)
C11A C12A C13A 120.0(4)
C32A C12A C13A 117.9(4)
N14A C13A C12A 115.0(4)
C15A N14A C13A 108.9(4)
C15A N14A Zn2A 117.6(3)
C13A N14A Zn2A 107.8(3)
N14A C15A C16A 115.0(4)
C37A C16A C17A 112.5(5)
C37A C16A C15A 112.4(5)
C17A C16A C15A 111.4(4)
C37A C16A C38A 108.3(5)
C17A C16A C38A 105.7(4)
C15A C16A C38A 106.1(5)
N18A C17A C16A 115.1(4)
C19A N18A C17A 109.1(3)
C19A N18A Zn2A 107.5(3)
C17A N18A Zn2A 116.4(3)
N18A C19A C20A 113.6(4)
C21A C20A C1A 118.9(4)
C21A C20A C19A 118.6(4)
C1A C20A C19A 122.3(4)
C20A C21A C22A 123.9(5)
C23A C22A C21A 114.6(4)
C23A C22A C24A 121.7(5)
C21A C22A C24A 123.5(5)
C23A C22A C24' 128.5(10)
C21A C22A C24' 116.9(9)
C22A C23A C2A 124.4(4)
C25A C24A C26A 112.2(7)
C25A C24A C27A 105.8(7)
C26A C24A C27A 106.8(7)
C25A C24A C22A 109.2(6)
C26A C24A C22A 109.7(6)
C27A C24A C22A 113.2(6)
C25' C24' C27' 106.7(13)
C25' C24' C26' 107.7(12)
C27' C24' C26' 104.9(12)
C25' C24' C22A 109.7(19)
C27' C24' C22A 110.2(18)
C26' C24' C22A 116.9(17)
C10A C30A C31A 123.5(4)
C32A C31A C30A 116.1(4)
C32A C31A C33' 123.2(7)
C30A C31A C33' 120.2(7)
C32A C31A C33A 119.5(5)
C30A C31A C33A 124.0(5)
C31A C32A C12A 121.6(4)
C35A C33A C34A 109.7(7)
C35A C33A C36A 109.1(7)
C34A C33A C36A 106.8(6)
C35A C33A C31A 112.6(6)
C34A C33A C31A 107.6(6)
C36A C33A C31A 110.9(6)
C35' C33' C34' 110.1(11)
C35' C33' C36' 108.7(11)
C34' C33' C36' 107.7(11)
C35' C33' C31A 111.1(15)
C34' C33' C31A 109.9(12)
C36' C33' C31A 109.2(12)
C41A O40A Zn1A 125.7(3)
O42A C41A O40A 124.2(4)
O42A C41A C43A 117.7(5)
O40A C41A C43A 118.1(5)
O42A C41A C43' 124.7(10)
O40A C41A C43' 110.8(9)
C41A O42A Zn2A 127.1(3)
C45A C43A C41A 112.0(6)
C45A C43A C44A 110.5(7)
C41A C43A C44A 109.2(6)
C45A C43A C46A 110.1(7)
C41A C43A C46A 108.3(6)
C44A C43A C46A 106.6(7)
C44' C43' C41A 110.6(19)
C44' C43' C46' 110.5(13)
C41A C43' C46' 105.3(18)
C44' C43' C45' 109.1(12)
C41A C43' C45' 112.2(19)
C46' C43' C45' 109.1(12)
C51A O50A Zn2A 133.7(3)
O52A C51A O50A 124.3(4)
O52A C51A C53A 119.9(4)
O50A C51A C53A 115.8(4)
O52A C51A C53' 117.8(10)
O50A C51A C53' 115.3(9)
C55A C53A C54A 110.6(6)
C55A C53A C56A 109.6(6)
C54A C53A C56A 109.9(6)
C55A C53A C51A 111.6(5)
C54A C53A C51A 105.2(5)
C56A C53A C51A 109.9(5)
C56' C53' C55' 108.4(13)
C56' C53' C54' 108.1(13)
C55' C53' C54' 107.7(12)
C56' C53' C51A 100(2)
C55' C53' C51A 116(2)
C54' C53' C51A 116.3(19)
O1B Zn1B O11B 84.09(11)
O1B Zn1B N4B 91.14(12)
O11B Zn1B N4B 174.75(12)
O1B Zn1B N8B 174.82(12)
O11B Zn1B N8B 90.91(12)
N4B Zn1B N8B 93.80(13)
O1B Zn1B O40B 96.37(11)
O11B Zn1B O40B 90.68(11)
N4B Zn1B O40B 87.65(13)
N8B Zn1B O40B 82.30(13)
O1B Zn1B O60B 87.43(12)
O11B Zn1B O60B 82.14(11)
N4B Zn1B O60B 99.90(13)
N8B Zn1B O60B 93.24(13)
O40B Zn1B O60B 171.51(12)
O1B Zn1B Zn2B 43.73(8)
O11B Zn1B Zn2B 43.58(8)
N4B Zn1B Zn2B 131.19(9)
N8B Zn1B Zn2B 131.10(9)
O40B Zn1B Zn2B 81.76(8)
O60B Zn1B Zn2B 95.96(8)
O50B Zn2B O11B 96.67(12)
O50B Zn2B O1B 98.01(12)
O11B Zn2B O1B 83.55(10)
O50B Zn2B N18B 89.97(14)
O11B Zn2B N18B 172.24(14)
O1B Zn2B N18B 91.57(12)
O50B Zn2B N14B 89.56(14)
O11B Zn2B N14B 91.69(12)
O1B Zn2B N14B 171.47(13)
N18B Zn2B N14B 92.38(14)
O50B Zn2B O42B 168.87(12)
O11B Zn2B O42B 88.12(11)
O1B Zn2B O42B 92.50(11)
N18B Zn2B O42B 86.07(13)
N14B Zn2B O42B 80.23(13)
O50B Zn2B Zn1B 112.76(9)
O11B Zn2B Zn1B 43.75(8)
O1B Zn2B Zn1B 42.99(7)
N18B Zn2B Zn1B 129.57(10)
N14B Zn2B Zn1B 130.01(10)
O42B Zn2B Zn1B 77.56(8)
C1B O1B Zn1B 127.3(2)
C1B O1B Zn2B 126.4(2)
Zn1B O1B Zn2B 93.29(11)
O1B C1B C2B 121.1(4)
O1B C1B C20B 121.0(4)
C2B C1B C20B 117.9(4)
C1B C2B C23B 119.1(4)
C1B C2B C3B 121.7(4)
C23B C2B C3B 118.8(4)
C2B C3B N4B 114.2(3)
C5B N4B C3B 109.4(3)
C5B N4B Zn1B 116.5(3)
C3B N4B Zn1B 110.2(2)
N4B C5B C6B 115.0(4)
C28B C6B C7B 113.1(4)
C28B C6B C5B 112.7(4)
C7B C6B C5B 110.2(4)
C28B C6B C29B 109.2(5)
C7B C6B C29B 105.9(4)
C5B C6B C29B 105.3(4)
N8B C7B C6B 115.5(4)
C9B N8B C7B 109.8(3)
C9B N8B Zn1B 110.8(3)
C7B N8B Zn1B 116.6(3)
N8B C9B C10B 114.6(4)
C30B C10B C11B 119.2(4)
C30B C10B C9B 120.0(4)
C11B C10B C9B 120.6(4)
O11B C11B C12B 121.7(4)
O11B C11B C10B 121.3(4)
C12B C11B C10B 117.0(4)
C11B O11B Zn2B 126.8(2)
C11B O11B Zn1B 126.4(3)
Zn2B O11B Zn1B 92.67(11)
C32B C12B C11B 121.3(4)
C32B C12B C13B 117.1(4)
C11B C12B C13B 121.2(4)
N14B C13B C12B 115.1(4)
C13B N14B C15B 109.4(4)
C13B N14B Zn2B 108.5(3)
C15B N14B Zn2B 116.8(3)
N14B C15B C16B 115.0(4)
C37B C16B C17B 111.2(4)
C37B C16B C15B 112.5(5)
C17B C16B C15B 111.5(4)
C37B C16B C38B 110.1(5)
C17B C16B C38B 106.1(4)
C15B C16B C38B 105.1(4)
N18B C17B C16B 116.5(4)
C17B N18B C19B 109.9(3)
C17B N18B Zn2B 116.5(3)
C19B N18B Zn2B 107.3(3)
N18B C19B C20B 114.3(4)
C21B C20B C1B 119.2(4)
C21B C20B C19B 119.6(4)
C1B C20B C19B 120.9(4)
C22B C21B C20B 123.6(4)
C21B C22B C23B 115.8(4)
C21B C22B C24" 116.7(9)
C23B C22B C24" 127.0(9)
C21B C22B C24B 121.1(5)
C23B C22B C24B 123.1(5)
C22B C23B C2B 124.0(4)
C26B C24B C25B 109.1(7)
C26B C24B C27B 108.3(7)
C25B C24B C27B 107.6(7)
C26B C24B C22B 110.5(6)
C25B C24B C22B 107.6(7)
C27B C24B C22B 113.8(6)
C27" C24" C26" 109.7(12)
C27" C24" C22B 105.7(18)
C26" C24" C22B 113.8(16)
C27" C24" C25" 108.7(12)
C26" C24" C25" 107.8(11)
C22B C24" C25" 111.1(16)
C10B C30B C31B 124.5(4)
C30B C31B C32B 115.6(4)
C30B C31B C33B 123.9(5)
C32B C31B C33B 120.4(4)
C30B C31B C33" 121.9(12)
C32B C31B C33" 122.2(12)
C12B C32B C31B 122.2(4)
C31B C33B C34B 109.3(5)
C31B C33B C36B 110.4(5)
C34B C33B C36B 108.2(6)
C31B C33B C35B 112.4(5)
C34B C33B C35B 109.4(6)
C36B C33B C35B 107.1(6)
C31B C33" C34" 115(2)
C31B C33" C35" 109(2)
C34" C33" C35" 107.7(13)
C31B C33" C36" 111(2)
C34" C33" C36" 106.7(13)
C35" C33" C36" 106.6(13)
C41B O40B Zn1B 124.3(3)
O40B C41B O42B 125.2(4)
O40B C41B C43B 116.0(5)
O42B C41B C43B 118.7(5)
O40B C41B C43" 119.1(8)
O42B C41B C43" 115.7(8)
C41B O42B Zn2B 125.4(3)
C46B C43B C44B 110.1(8)
C46B C43B C45B 108.8(8)
C44B C43B C45B 108.9(8)
C46B C43B C41B 111.3(7)
C44B C43B C41B 107.3(7)
C45B C43B C41B 110.5(7)
C45" C43" C44" 109.4(12)
C45" C43" C46" 109.9(12)
C44" C43" C46" 108.5(12)
C45" C43" C41B 107.7(15)
C44" C43" C41B 114.1(16)
C46" C43" C41B 107.2(16)
C51B O50B Zn2B 136.6(3)
O50B C51B O52B 126.2(4)
O50B C51B C53B 114.4(4)
O52B C51B C53B 119.4(4)
C55B C53B C56B 110.8(5)
C55B C53B C54B 108.8(4)
C56B C53B C54B 109.1(4)
C55B C53B C51B 112.8(4)
C56B C53B C51B 106.5(4)
C54B C53B C51B 108.9(4)

loop_
_geom_bond_atom_site_label_1
_geom_bond_atom_site_label_2
_geom_bond_distance
Zn1A O1A 2.096(3)
Zn1A O11A 2.110(3)
Zn1A N4A 2.126(3)
Zn1A O40A 2.131(3)
Zn1A N8A 2.147(3)
Zn1A O60A 2.148(3)
Zn1A Zn2A 3.0302(7)
Zn2A O50A 2.057(3)
Zn2A O1A 2.058(3)
Zn2A O11A 2.088(3)
Zn2A N14A 2.146(4)
Zn2A N18A 2.151(4)
Zn2A O42A 2.256(3)
O1A C1A 1.346(5)
C1A C20A 1.398(6)
C1A C2A 1.404(6)
C2A C23A 1.406(6)
C2A C3A 1.502(6)
C3A N4A 1.463(5)
N4A C5A 1.461(5)
C5A C6A 1.546(7)
C6A C28A 1.508(7)
C6A C7A 1.531(7)
C6A C29A 1.549(6)
C7A N8A 1.483(5)
N8A C9A 1.481(6)
C9A C10A 1.493(6)
C10A C30A 1.388(6)
C10A C11A 1.421(6)
C11A O11A 1.330(5)
C11A C12A 1.384(6)
C12A C32A 1.401(6)
C12A C13A 1.539(6)
C13A N14A 1.464(6)
N14A C15A 1.464(6)
C15A C16A 1.535(8)
C16A C37A 1.489(9)
C16A C17A 1.519(7)
C16A C38A 1.541(7)
C17A N18A 1.477(5)
N18A C19A 1.468(6)
C19A C20A 1.504(6)
C20A C21A 1.397(6)
C21A C22A 1.403(7)
C22A C23A 1.389(7)
C22A C24A 1.535(7)
C22A C24' 1.541(17)
C24A C25A 1.482(10)
C24A C26A 1.483(9)
C24A C27A 1.502(10)
C24' C25' 1.491(15)
C24' C27' 1.504(15)
C24' C26' 1.505(15)
C30A C31A 1.397(7)
C31A C32A 1.382(7)
C31A C33' 1.533(15)
C31A C33A 1.541(8)
C33A C35A 1.514(9)
C33A C34A 1.528(10)
C33A C36A 1.537(10)
C33' C35' 1.521(14)
C33' C34' 1.524(13)
C33' C36' 1.526(13)
O40A C41A 1.271(5)
C41A O42A 1.253(5)
C41A C43A 1.536(7)
C41A C43' 1.541(17)
C43A C45A 1.533(10)
C43A C44A 1.551(10)
C43A C46A 1.555(10)
C43' C44' 1.540(15)
C43' C46' 1.543(15)
C43' C45' 1.553(15)
O50A C51A 1.265(6)
C51A O52A 1.262(6)
C51A C53A 1.536(6)
C51A C53' 1.540(17)
C53A C55A 1.485(9)
C53A C54A 1.504(8)
C53A C56A 1.510(9)
C53' C56' 1.510(15)
C53' C55' 1.510(15)
C53' C54' 1.516(15)
Zn1B O1B 2.065(3)
Zn1B O11B 2.093(3)
Zn1B N4B 2.124(3)
Zn1B N8B 2.144(3)
Zn1B O40B 2.160(3)
Zn1B O60B 2.162(3)
Zn1B Zn2B 3.0235(7)
Zn2B O50B 2.039(3)
Zn2B O11B 2.087(3)
Zn2B O1B 2.093(3)
Zn2B N18B 2.143(3)
Zn2B N14B 2.160(3)
Zn2B O42B 2.242(3)
O1B C1B 1.322(5)
C1B C2B 1.395(6)
C1B C20B 1.418(6)
C2B C23B 1.399(6)
C2B C3B 1.483(6)
C3B N4B 1.507(5)
N4B C5B 1.480(5)
C5B C6B 1.541(7)
C6B C28B 1.491(8)
C6B C7B 1.533(7)
C6B C29B 1.542(6)
C7B N8B 1.462(6)
N8B C9B 1.459(6)
C9B C10B 1.508(6)
C10B C30B 1.391(6)
C10B C11B 1.431(6)
C11B O11B 1.311(5)
C11B C12B 1.414(6)
C12B C32B 1.399(6)
C12B C13B 1.512(6)
C13B N14B 1.464(6)
N14B C15B 1.468(6)
C15B C16B 1.537(7)
C16B C37B 1.526(8)
C16B C17B 1.527(7)
C16B C38B 1.538(7)
C17B N18B 1.468(6)
N18B C19B 1.469(6)
C19B C20B 1.498(6)
C20B C21B 1.397(6)
C21B C22B 1.369(7)
C22B C23B 1.376(7)
C22B C24" 1.527(16)
C22B C24B 1.535(7)
C24B C26B 1.512(10)
C24B C25B 1.523(10)
C24B C27B 1.533(10)
C24" C27" 1.517(14)
C24" C26" 1.522(14)
C24" C25" 1.528(14)
C30B C31B 1.393(6)
C31B C32B 1.407(7)
C31B C33B 1.517(6)
C31B C33" 1.520(18)
C33B C34B 1.520(8)
C33B C36B 1.534(9)
C33B C35B 1.545(9)
C33" C34" 1.539(15)
C33" C35" 1.545(15)
C33" C36" 1.549(15)
O40B C41B 1.252(5)
C41B O42B 1.261(6)
C41B C43B 1.566(8)
C41B C43" 1.572(16)
C43B C46B 1.497(10)
C43B C44B 1.498(11)
C43B C45B 1.513(11)
C43" C45" 1.495(14)
C43" C44" 1.506(14)
C43" C46" 1.506(14)
O50B C51B 1.239(5)
C51B O52B 1.249(5)
C51B C53B 1.557(6)
C53B C55B 1.505(7)
C53B C56B 1.529(7)
C53B C54B 1.531(7)

loop_
_platon_squeeze_void_nr
_platon_squeeze_void_average_x
_platon_squeeze_void_average_y
_platon_squeeze_void_average_z
_platon_squeeze_void_volume
_platon_squeeze_void_count_electrons
_platon_squeeze_void_content
1 0.000 0.000 -0.007 1615 396 ' '
2 0.000 0.500 0.352 306 117 ' '
3 0.096 0.719 0.172 13 0 ' '
4 0.281 0.096 0.828 13 0 ' '
5 0.500 0.500 0.432 1635 395 ' '
6 0.500 1.000 0.648 306 117 ' '
7 0.719 0.904 0.828 13 0 ' '
8 0.904 0.281 0.172 13 0 ' '
